data_4338093
loop_
_publ_author_name
'Liu, Min-Min'
'Hou, Juan-Juan'
'Qi, Zhi-Kai'
'Duan, Li Na'
'Ji, Wen-Juan'
'Han, Cai-Yun'
'Zhang, Xian-Ming'

_publ_section_title
;
 Tuning of valence States, bonding types, hierarchical structures, and
 physical properties in copper/halide/isonicotinate system.
;
_journal_issue 8
_journal_name_full 'Inorganic chemistry'
_journal_page_first 4130
_journal_page_last 4143
_journal_paper_doi 10.1021/ic5001232
_journal_volume 53
_journal_year 2014
_chemical_formula_sum 'C12 H14 Cl2 Cu3 N2 O8'
_chemical_formula_weight 575.77
_chemical_name_systematic
; 
 ? 
;
_space_group_IT_number 14
_symmetry_cell_setting monoclinic
_symmetry_space_group_name_Hall '-P 2ybc'
_symmetry_space_group_name_H-M 'P 1 21/c 1'
_atom_sites_solution_hydrogens geom
_atom_sites_solution_primary direct
_atom_sites_solution_secondary difmap
_audit_creation_method SHELXL-97
_cell_angle_alpha 90.00
_cell_angle_beta 105.4930(10)
_cell_angle_gamma 90.00
_cell_formula_units_Z 2
_cell_length_a 9.7398(5)
_cell_length_b 13.0223(6)
_cell_length_c 7.1713(3)
_cell_measurement_temperature 298(2)
_cell_volume 876.52(7)
_computing_structure_refinement 'SHELXL-97 (Sheldrick, 1997)'
_computing_structure_solution 'SHELXS-97 (Sheldrick, 1990)'
_diffrn_ambient_temperature 298(2)
_diffrn_measured_fraction_theta_full 0.981
_diffrn_measured_fraction_theta_max 0.981
_diffrn_radiation_monochromator graphite
_diffrn_radiation_source 'fine-focus sealed tube'
_diffrn_radiation_type MoK\a
_diffrn_radiation_wavelength 0.71073
_diffrn_reflns_av_R_equivalents 0.0183
_diffrn_reflns_av_sigmaI/netI 0.0248
_diffrn_reflns_limit_h_max 8
_diffrn_reflns_limit_h_min -11
_diffrn_reflns_limit_k_max 12
_diffrn_reflns_limit_k_min -15
_diffrn_reflns_limit_l_max 7
_diffrn_reflns_limit_l_min -8
_diffrn_reflns_number 3508
_diffrn_reflns_theta_full 25.00
_diffrn_reflns_theta_max 25.00
_diffrn_reflns_theta_min 2.17
_exptl_absorpt_coefficient_mu 3.957
_exptl_absorpt_correction_T_max 0.6481
_exptl_absorpt_correction_T_min 0.4764
_exptl_absorpt_correction_type empirical
_exptl_crystal_density_diffrn 2.182
_exptl_crystal_density_method 'not measured'
_exptl_crystal_F_000 570
_exptl_crystal_size_max 0.22
_exptl_crystal_size_mid 0.16
_exptl_crystal_size_min 0.12
_refine_diff_density_max 0.639
_refine_diff_density_min -0.615
_refine_diff_density_rms 0.093
_refine_ls_extinction_method none
_refine_ls_goodness_of_fit_ref 1.085
_refine_ls_hydrogen_treatment mixed
_refine_ls_matrix_type full
_refine_ls_number_parameters 124
_refine_ls_number_reflns 1520
_refine_ls_number_restraints 0
_refine_ls_restrained_S_all 1.085
_refine_ls_R_factor_all 0.0296
_refine_ls_R_factor_gt 0.0268
_refine_ls_shift/su_max 0.000
_refine_ls_shift/su_mean 0.000
_refine_ls_structure_factor_coef Fsqd
_refine_ls_weighting_details 'calc w=1/[\s^2^(Fo^2^)+(0.0472P)^2^+0.7581P] where P=(Fo^2^+2Fc^2^)/3'
_refine_ls_weighting_scheme calc
_refine_ls_wR_factor_gt 0.0777
_refine_ls_wR_factor_ref 0.0803
_reflns_number_gt 1389
_reflns_number_total 1520
_reflns_threshold_expression >2sigma(I)
_cod_data_source_file ic5001232_si_002.cif
_cod_data_source_block 4
_cod_depositor_comments
;
The following automatic conversions were performed:

'_symmetry_cell_setting' value 'Monoclinic' changed to 'monoclinic'
according to
/usr/data/users/saulius/crontab/automatic-downloads/rss-feeds/ACS/lib/dictionaries/cif_core.dic
dictionary named 'cif_core.dic' version 2.4.2 from 2011-04-26.

Automatic conversion script
Id: cif_fix_values 2281 2013-09-26 08:29:07Z andrius 

 Adding full bibliography for 4338090--4338098.cif.
;
_cod_original_sg_symbol_H-M P21/c
_cod_database_code 4338093

loop_
_symmetry_equiv_pos_as_xyz
'x, y, z'
'-x, y+1/2, -z+1/2'
'-x, -y, -z'
'x, -y-1/2, z-1/2'

loop_
_atom_site_label
_atom_site_type_symbol
_atom_site_fract_x
_atom_site_fract_y
_atom_site_fract_z
_atom_site_U_iso_or_equiv
_atom_site_adp_type
_atom_site_occupancy
_atom_site_symmetry_multiplicity
_atom_site_calc_flag
_atom_site_refinement_flags
Cu1 Cu 0.81280(4) 0.32923(3) 0.73769(6) 0.01842(16) Uani 1 1 d .
Cu2 Cu 1.0000 0.5000 1.0000 0.01854(18) Uani 1 2 d S
Cl1 Cl 0.94515(9) 0.21760(6) 0.60483(12) 0.0245(2) Uani 1 1 d .
N1 N 0.3446(3) 0.7257(2) 0.7978(4) 0.0189(6) Uani 1 1 d .
O1 O 0.8069(2) 0.54466(18) 0.9767(4) 0.0259(6) Uani 1 1 d .
O2 O 0.6701(2) 0.43288(18) 0.7706(4) 0.0276(6) Uani 1 1 d .
O3 O 0.9446(2) 0.43961(17) 0.7451(3) 0.0199(5) Uani 1 1 d .
H3 H 0.9770 0.4611 0.6407 0.024 Uiso 1 1 d .
C1 C 0.3204(3) 0.6288(3) 0.7338(5) 0.0220(7) Uani 1 1 d .
H1 H 0.2271 0.6087 0.6758 0.026 Uiso 1 1 d .
C2 C 0.4284(3) 0.5575(2) 0.7510(5) 0.0215(7) Uani 1 1 d .
H2 H 0.4085 0.4913 0.7026 0.026 Uiso 1 1 d .
C3 C 0.5672(3) 0.5870(2) 0.8423(5) 0.0187(7) Uani 1 1 d .
C4 C 0.5914(4) 0.6850(3) 0.9151(5) 0.0259(8) Uani 1 1 d .
H4 H 0.6828 0.7055 0.9821 0.031 Uiso 1 1 d .
C5 C 0.4788(3) 0.7528(3) 0.8863(5) 0.0241(7) Uani 1 1 d .
H5 H 0.4967 0.8200 0.9307 0.029 Uiso 1 1 d .
C6 C 0.6927(3) 0.5145(3) 0.8643(5) 0.0195(7) Uani 1 1 d .
O1W O 0.8340(3) 0.5993(2) 0.4770(5) 0.0501(8) Uani 1 1 d .

loop_
_atom_site_aniso_label
_atom_site_aniso_U_11
_atom_site_aniso_U_22
_atom_site_aniso_U_33
_atom_site_aniso_U_23
_atom_site_aniso_U_13
_atom_site_aniso_U_12
Cu1 0.0149(2) 0.0144(2) 0.0256(3) -0.00272(15) 0.00490(17) -0.00184(14)
Cu2 0.0126(3) 0.0183(3) 0.0227(3) -0.0029(2) 0.0013(2) 0.0009(2)
Cl1 0.0242(4) 0.0223(4) 0.0282(5) -0.0047(3) 0.0090(3) 0.0021(3)
N1 0.0170(13) 0.0168(14) 0.0229(14) 0.0016(11) 0.0055(11) 0.0027(11)
O1 0.0137(11) 0.0278(13) 0.0333(14) -0.0082(11) 0.0015(10) 0.0041(10)
O2 0.0176(12) 0.0178(12) 0.0456(16) -0.0072(11) 0.0050(11) 0.0000(9)
O3 0.0198(12) 0.0199(11) 0.0206(12) 0.0005(9) 0.0065(9) -0.0041(9)
C1 0.0148(16) 0.0234(18) 0.0264(18) 0.0025(14) 0.0031(13) 0.0004(13)
C2 0.0213(17) 0.0157(16) 0.0267(18) -0.0001(14) 0.0052(14) -0.0011(13)
C3 0.0160(16) 0.0186(16) 0.0209(17) 0.0033(13) 0.0035(13) 0.0019(13)
C4 0.0180(17) 0.0234(18) 0.033(2) -0.0043(15) 0.0010(15) -0.0001(14)
C5 0.0239(17) 0.0143(16) 0.032(2) -0.0026(14) 0.0045(14) 0.0020(14)
C6 0.0161(16) 0.0200(17) 0.0231(17) 0.0023(14) 0.0066(13) 0.0001(13)
O1W 0.0491(18) 0.0449(19) 0.0492(19) 0.0052(15) 0.0006(15) -0.0076(14)

loop_
_atom_type_symbol
_atom_type_description
_atom_type_scat_dispersion_real
_atom_type_scat_dispersion_imag
_atom_type_scat_source
C C 0.0033 0.0016 'International Tables Vol C Tables 4.2.6.8 and 6.1.1.4'
H H 0.0000 0.0000 'International Tables Vol C Tables 4.2.6.8 and 6.1.1.4'
Cl Cl 0.1484 0.1585 'International Tables Vol C Tables 4.2.6.8 and 6.1.1.4'
Cu Cu 0.3201 1.2651 'International Tables Vol C Tables 4.2.6.8 and 6.1.1.4'
N N 0.0061 0.0033 'International Tables Vol C Tables 4.2.6.8 and 6.1.1.4'
O O 0.0106 0.0060 'International Tables Vol C Tables 4.2.6.8 and 6.1.1.4'

loop_
_geom_angle_atom_site_label_1
_geom_angle_atom_site_label_2
_geom_angle_atom_site_label_3
_geom_angle
_geom_angle_site_symmetry_1
_geom_angle_site_symmetry_3
O3 Cu1 O2 88.38(10) . .
O3 Cu1 N1 171.91(10) . 2_646
O2 Cu1 N1 86.37(10) . 2_646
O3 Cu1 Cl1 92.29(7) . .
O2 Cu1 Cl1 163.12(8) . .
N1 Cu1 Cl1 90.96(8) 2_646 .
O3 Cu1 Cl1 90.04(7) . 4_566
O2 Cu1 Cl1 101.86(8) . 4_566
N1 Cu1 Cl1 97.05(8) 2_646 4_566
Cl1 Cu1 Cl1 95.00(3) . 4_566
O3 Cu2 O3 180.000(1) . 3_767
O3 Cu2 O1 91.21(10) . .
O3 Cu2 O1 88.79(10) 3_767 .
O3 Cu2 O1 88.79(10) . 3_767
O3 Cu2 O1 91.21(10) 3_767 3_767
O1 Cu2 O1 180.00(15) . 3_767
Cu1 Cl1 Cu1 111.97(3) . 4_565
C5 N1 C1 118.1(3) . .
C5 N1 Cu1 119.9(2) . 2_656
C1 N1 Cu1 122.0(2) . 2_656
C6 O1 Cu2 129.7(2) . .
C6 O2 Cu1 127.8(2) . .
Cu1 O3 Cu2 110.32(11) . .
N1 C1 C2 122.7(3) . .
C1 C2 C3 118.5(3) . .
C4 C3 C2 118.8(3) . .
C4 C3 C6 119.1(3) . .
C2 C3 C6 122.1(3) . .
C3 C4 C5 119.2(3) . .
N1 C5 C4 122.6(3) . .
O2 C6 O1 127.9(3) . .
O2 C6 C3 117.0(3) . .
O1 C6 C3 115.1(3) . .

loop_
_geom_bond_atom_site_label_1
_geom_bond_atom_site_label_2
_geom_bond_distance
_geom_bond_site_symmetry_2
Cu1 O3 1.918(2) .
Cu1 O2 1.996(2) .
Cu1 N1 2.006(3) 2_646
Cu1 Cl1 2.3106(9) .
Cu1 Cl1 2.6744(9) 4_566
Cu2 O3 1.930(2) .
Cu2 O3 1.930(2) 3_767
Cu2 O1 1.933(2) .
Cu2 O1 1.933(2) 3_767
Cl1 Cu1 2.6744(9) 4_565
N1 C5 1.339(4) .
N1 C1 1.342(5) .
N1 Cu1 2.006(3) 2_656
O1 C6 1.250(4) .
O2 C6 1.245(4) .
C1 C2 1.384(5) .
C2 C3 1.390(4) .
C3 C4 1.375(5) .
C3 C6 1.519(4) .
C4 C5 1.380(5) .
